data_4130315
loop_
_publ_author_name
'Borrajo-Calleja, Gustavo M'
'Bizet, Vincent'
'Mazet, Cl\'ement'

_publ_section_title
;
 Palladium-Catalyzed Enantioselective Intermolecular Carboetherification
 of Dihydrofurans.
;
_journal_issue 12
_journal_name_full 'Journal of the American Chemical Society'
_journal_page_first 4014
_journal_page_last 4017
_journal_paper_doi 10.1021/jacs.6b02158
_journal_volume 138
_journal_year 2016
_chemical_absolute_configuration ad
_chemical_formula_moiety 'C11 H12 O2'
_chemical_formula_sum 'C11 H12 O2'
_chemical_formula_weight 176.21
_space_group_crystal_system orthorhombic
_space_group_IT_number 19
_space_group_name_Hall 'P 2ac 2ab'
_space_group_name_H-M_alt 'P 21 21 21'
_atom_sites_solution_hydrogens geom
_atom_sites_solution_primary direct
_audit_creation_date 2016-02-26
_audit_creation_method
;
Olex2 1.2-beta
(compiled 2016.02.16 svn.r3264 for OlexSys, GUI svn.r5155)
;
_cell_angle_alpha 90
_cell_angle_beta 90
_cell_angle_gamma 90
_cell_formula_units_Z 4
_cell_length_a 4.7621(2)
_cell_length_b 8.4156(4)
_cell_length_c 22.4052(12)
_cell_measurement_reflns_used 2686
_cell_measurement_temperature 181(2)
_cell_measurement_theta_max 72.7720
_cell_measurement_theta_min 5.5870
_cell_volume 897.91(7)
_computing_cell_refinement
;
CrysAlisPro, Agilent Technologies,
Version 1.171.37.35 (release 13-08-2014 CrysAlis171 .NET)
(compiled Aug 13 2014,18:06:01)
;
_computing_data_collection
;
CrysAlisPro, Agilent Technologies,
Version 1.171.37.35 (release 13-08-2014 CrysAlis171 .NET)
(compiled Aug 13 2014,18:06:01)
;
_computing_data_reduction
;
CrysAlisPro, Agilent Technologies,
Version 1.171.37.35 (release 13-08-2014 CrysAlis171 .NET)
(compiled Aug 13 2014,18:06:01)
;
_computing_molecular_graphics 'Olex2 (Dolomanov et al., 2009)'
_computing_publication_material 'Olex2 (Dolomanov et al., 2009)'
_computing_structure_refinement 'ShelXL (Sheldrick, 2015)'
_computing_structure_solution 'SIR2004 (Burla et al., 2007)'
_diffrn_ambient_environment N~2~
_diffrn_ambient_temperature 181(2)
_diffrn_detector 'CCD plate'
_diffrn_detector_area_resol_mean 10.4679
_diffrn_detector_type Atlas
_diffrn_measured_fraction_theta_full 1.000
_diffrn_measured_fraction_theta_max 1.000
_diffrn_measurement_details
;
#__ type_ start__ end____ width___ exp.time_
  1 omega    8.00  118.00   1.0000    1.0000
omega____ theta____ kappa____ phi______ frames
    -       38.8115   38.0000   60.0000 110

#__ type_ start__ end____ width___ exp.time_
  2 omega  102.00  168.00   1.0000    4.0000
omega____ theta____ kappa____ phi______ frames
    -      109.7499  111.0000  -60.0000 66

#__ type_ start__ end____ width___ exp.time_
  3 omega  111.00  138.00   1.0000    4.0000
omega____ theta____ kappa____ phi______ frames
    -      109.7499  111.0000 -180.0000 27

#__ type_ start__ end____ width___ exp.time_
  4 omega   77.00  145.00   1.0000    4.0000
omega____ theta____ kappa____ phi______ frames
    -      109.7499   61.0000  -60.0000 68

#__ type_ start__ end____ width___ exp.time_
  5 omega   90.00  147.00   1.0000    4.0000
omega____ theta____ kappa____ phi______ frames
    -      109.7499  -30.0000 -150.0000 57

#__ type_ start__ end____ width___ exp.time_
  6 omega   82.00  109.00   1.0000    4.0000
omega____ theta____ kappa____ phi______ frames
    -      109.7499  -94.0000  -90.0000 27

#__ type_ start__ end____ width___ exp.time_
  7 omega   53.00  108.00   1.0000    4.0000
omega____ theta____ kappa____ phi______ frames
    -      109.7499  -94.0000 -150.0000 55

#__ type_ start__ end____ width___ exp.time_
  8 omega   37.00   85.00   1.0000    4.0000
omega____ theta____ kappa____ phi______ frames
    -      109.7499  -30.0000 -150.0000 48

#__ type_ start__ end____ width___ exp.time_
  9 omega   36.00  129.00   1.0000    4.0000
omega____ theta____ kappa____ phi______ frames
    -      109.7499  -61.0000 -120.0000 93

#__ type_ start__ end____ width___ exp.time_
 10 omega   24.00  109.00   1.0000    4.0000
omega____ theta____ kappa____ phi______ frames
    -      109.7499  -94.0000   90.0000 85

#__ type_ start__ end____ width___ exp.time_
 11 omega   47.00  139.00   1.0000    4.0000
omega____ theta____ kappa____ phi______ frames
    -      109.7499  -30.0000  120.0000 92

#__ type_ start__ end____ width___ exp.time_
 12 omega   32.00  164.00   1.0000    4.0000
omega____ theta____ kappa____ phi______ frames
    -      109.7499   15.0000  120.0000 132

#__ type_ start__ end____ width___ exp.time_
 13 omega   85.00  112.00   1.0000    1.0000
omega____ theta____ kappa____ phi______ frames
    -       38.8115  178.0000   60.0000 27

#__ type_ start__ end____ width___ exp.time_
 14 omega  -24.00   53.00   1.0000    1.0000
omega____ theta____ kappa____ phi______ frames
    -       38.8115  -38.0000 -120.0000 77

#__ type_ start__ end____ width___ exp.time_
 15 omega    1.00   74.00   1.0000    1.0000
omega____ theta____ kappa____ phi______ frames
    -       38.8115  -99.0000   60.0000 73

#__ type_ start__ end____ width___ exp.time_
 16 omega -112.00  -85.00   1.0000    1.0000
omega____ theta____ kappa____ phi______ frames
    -      -38.8115  -99.0000 -150.0000 27

#__ type_ start__ end____ width___ exp.time_
 17 omega -109.00  -82.00   1.0000    1.0000
omega____ theta____ kappa____ phi______ frames
    -      -38.8115  -99.0000  -90.0000 27

#__ type_ start__ end____ width___ exp.time_
 18 omega -113.00   -9.00   1.0000    1.0000
omega____ theta____ kappa____ phi______ frames
    -      -38.8115  -57.0000 -150.0000 104
;
_diffrn_measurement_device 'four-circle diffractometer'
_diffrn_measurement_device_type 'SuperNova, Dual, Cu at zero, Atlas'
_diffrn_measurement_method '\w scans'
_diffrn_orient_matrix_UB_11 -0.0142921000
_diffrn_orient_matrix_UB_12 -0.0863782000
_diffrn_orient_matrix_UB_13 0.0605547000
_diffrn_orient_matrix_UB_21 0.2857126000
_diffrn_orient_matrix_UB_22 -0.0784316000
_diffrn_orient_matrix_UB_23 -0.0127067000
_diffrn_orient_matrix_UB_31 0.1510822000
_diffrn_orient_matrix_UB_32 0.1408930000
_diffrn_orient_matrix_UB_33 0.0301029000
_diffrn_radiation_monochromator mirror
_diffrn_radiation_probe x-ray
_diffrn_radiation_type CuK\a
_diffrn_radiation_wavelength 1.5418
_diffrn_reflns_av_R_equivalents 0.0377
_diffrn_reflns_av_unetI/netI 0.0298
_diffrn_reflns_Laue_measured_fraction_full 1.000
_diffrn_reflns_Laue_measured_fraction_max 1.000
_diffrn_reflns_limit_h_max 5
_diffrn_reflns_limit_h_min -5
_diffrn_reflns_limit_k_max 10
_diffrn_reflns_limit_k_min -8
_diffrn_reflns_limit_l_max 27
_diffrn_reflns_limit_l_min -27
_diffrn_reflns_number 5208
_diffrn_reflns_point_group_measured_fraction_full 1.000
_diffrn_reflns_point_group_measured_fraction_max 1.000
_diffrn_reflns_theta_full 67.680
_diffrn_reflns_theta_max 72.896
_diffrn_reflns_theta_min 3.946
_diffrn_source 'sealed X-ray tube'
_diffrn_source_type 'SuperNova (Cu) X-ray Source'
_exptl_absorpt_coefficient_mu 0.715
_exptl_absorpt_correction_T_max 0.945
_exptl_absorpt_correction_T_min 0.776
_exptl_absorpt_correction_type analytical
_exptl_absorpt_process_details
;
CrysAlisPro, Agilent Technologies,
Version 1.171.37.35 (release 13-08-2014 CrysAlis171 .NET)
(compiled Aug 13 2014,18:06:01)
Analytical numeric absorption correction using a multifaceted crystal
			model based on expressions derived by R.C. Clark & J.S. Reid.
(Clark, R. C. & Reid, J. S. (1995). Acta Cryst. A51, 887-897)
Empirical absorption correction using spherical harmonics,
 implemented in SCALE3 ABSPACK scaling algorithm.
;
_exptl_crystal_colour colourless
_exptl_crystal_colour_primary colourless
_exptl_crystal_density_diffrn 1.303
_exptl_crystal_description irregular
_exptl_crystal_F_000 376
_exptl_crystal_size_max 0.6694
_exptl_crystal_size_mid 0.2407
_exptl_crystal_size_min 0.0855
_refine_diff_density_max 0.188
_refine_diff_density_min -0.213
_refine_diff_density_rms 0.043
_refine_ls_abs_structure_details
;
Refined as an inversion twin.
Hooft -0.03(15)
Flack (Parson) -0.19(15)
;
_refine_ls_abs_structure_Flack -0.2(4)
_refine_ls_extinction_method none
_refine_ls_goodness_of_fit_ref 1.069
_refine_ls_hydrogen_treatment constr
_refine_ls_matrix_type full
_refine_ls_number_parameters 120
_refine_ls_number_reflns 1770
_refine_ls_number_restraints 0
_refine_ls_restrained_S_all 1.069
_refine_ls_R_factor_all 0.0454
_refine_ls_R_factor_gt 0.0425
_refine_ls_shift/su_max 0.000
_refine_ls_shift/su_mean 0.000
_refine_ls_structure_factor_coef Fsqd
_refine_ls_weighting_details 'w=1/[\s^2^(Fo^2^)+(0.0789P)^2^+0.0802P] where P=(Fo^2^+2Fc^2^)/3'
_refine_ls_weighting_scheme calc
_refine_ls_wR_factor_gt 0.1172
_refine_ls_wR_factor_ref 0.1200
_reflns_Friedel_coverage 0.650
_reflns_Friedel_fraction_full 1.000
_reflns_Friedel_fraction_max 1.000
_reflns_number_gt 1676
_reflns_number_total 1770
_reflns_threshold_expression 'I > 2\s(I)'
_cod_data_source_file ja6b02158_si_003.cif
_cod_data_source_block gb905
_cod_original_cell_volume 897.91(8)
_cod_database_code 4130315
_chemical_oxdiff_formula 'C11 H12 O2'
_shelx_space_group_comment
;
The symmetry employed for this shelxl refinement is uniquely defined
by the following loop, which should always be used as a source of
symmetry information in preference to the above space-group names.
They are only intended as comments.
;
_reflns_odcompleteness_completeness 99.90
_reflns_odcompleteness_iscentric 1
_reflns_odcompleteness_theta 66.97
_olex2_refinement_description
;
1. Twinned data refinement
 Scales: 1.2(4) -0.2(4)
2. Fixed Uiso
 At 1.2 times of:
  All C(H) groups, All C(H,H) groups
 At 1.5 times of:
  All C(H,H,H) groups
3.a Ternary CH refined with riding coordinates:
 C11(H11), C2(H2)
3.b Secondary CH2 refined with riding coordinates:
 C13(H13A,H13B), C12(H12A,H12B)
3.c Aromatic/amide H refined with riding coordinates:
 C9(H9), C6(H6), C5(H5)
3.d Idealised Me refined as rotating group:
 C8(H8A,H8B,H8C)
;
_shelx_shelxl_version_number 2014/7
_olex2_submission_special_instructions 'No special instructions were received'

loop_
_space_group_symop_operation_xyz
'x, y, z'
'-x+1/2, -y, z+1/2'
'-x, y+1/2, -z+1/2'
'x+1/2, -y+1/2, -z'

loop_
_atom_site_label
_atom_site_type_symbol
_atom_site_fract_x
_atom_site_fract_y
_atom_site_fract_z
_atom_site_U_iso_or_equiv
_atom_site_adp_type
_atom_site_occupancy
_atom_site_site_symmetry_order
_atom_site_calc_flag
_atom_site_refinement_flags_posn
O1 O 0.1434(5) 0.85862(19) 0.32463(8) 0.0421(5) Uani 1 1 d .
O3 O 0.2488(4) 0.74126(19) 0.41640(7) 0.0365(4) Uani 1 1 d .
C11 C 0.0443(5) 0.5828(3) 0.33774(10) 0.0308(5) Uani 1 1 d .
H11 H -0.1465 0.5335 0.3400 0.037 Uiso 1 1 calc R
C9 C 0.3539(5) 0.3368(2) 0.36890(10) 0.0283(5) Uani 1 1 d .
H9 H 0.2808 0.2682 0.3390 0.034 Uiso 1 1 calc R
C2 C 0.0525(5) 0.7491(3) 0.36732(11) 0.0342(5) Uani 1 1 d .
H2 H -0.1384 0.7788 0.3822 0.041 Uiso 1 1 calc R
C6 C 0.6612(6) 0.3842(3) 0.45215(10) 0.0337(5) Uani 1 1 d .
H6 H 0.8002 0.3468 0.4791 0.040 Uiso 1 1 calc R
C13 C 0.2942(6) 0.7722(3) 0.27952(11) 0.0415(6) Uani 1 1 d .
H13A H 0.4900 0.7517 0.2923 0.050 Uiso 1 1 calc R
H13B H 0.2970 0.8318 0.2414 0.050 Uiso 1 1 calc R
C5 C 0.5653(5) 0.5409(3) 0.45742(10) 0.0337(5) Uani 1 1 d .
H5 H 0.6360 0.6099 0.4874 0.040 Uiso 1 1 calc R
C7 C 0.5583(5) 0.2814(3) 0.40837(10) 0.0307(5) Uani 1 1 d .
C10 C 0.2570(5) 0.4922(2) 0.37325(9) 0.0270(5) Uani 1 1 d .
C8 C 0.6664(6) 0.1127(3) 0.40379(13) 0.0415(6) Uani 1 1 d .
H8A H 0.8215 0.1087 0.3751 0.062 Uiso 1 1 calc GR
H8B H 0.5146 0.0428 0.3903 0.062 Uiso 1 1 calc GR
H8C H 0.7331 0.0775 0.4430 0.062 Uiso 1 1 calc GR
C4 C 0.3646(5) 0.5909(3) 0.41745(10) 0.0285(5) Uani 1 1 d .
C12 C 0.1334(6) 0.6181(3) 0.27281(11) 0.0380(6) Uani 1 1 d .
H12A H 0.2546 0.5326 0.2567 0.046 Uiso 1 1 calc R
H12B H -0.0319 0.6314 0.2465 0.046 Uiso 1 1 calc R

loop_
_atom_site_aniso_label
_atom_site_aniso_U_11
_atom_site_aniso_U_22
_atom_site_aniso_U_33
_atom_site_aniso_U_23
_atom_site_aniso_U_13
_atom_site_aniso_U_12
O1 0.0577(11) 0.0217(8) 0.0468(10) 0.0059(7) 0.0032(8) 0.0023(8)
O3 0.0524(10) 0.0195(8) 0.0377(8) -0.0060(6) -0.0002(7) 0.0034(7)
C11 0.0315(10) 0.0222(10) 0.0388(11) -0.0021(9) 0.0002(9) -0.0005(10)
C9 0.0324(10) 0.0192(9) 0.0332(10) -0.0020(8) 0.0005(8) -0.0029(9)
C2 0.0404(11) 0.0209(10) 0.0414(11) 0.0010(9) 0.0050(10) 0.0038(10)
C6 0.0400(12) 0.0283(11) 0.0328(11) 0.0045(9) -0.0032(9) -0.0014(10)
C13 0.0453(14) 0.0384(13) 0.0407(12) 0.0100(11) 0.0048(11) 0.0029(11)
C5 0.0456(13) 0.0271(11) 0.0285(10) -0.0028(9) -0.0025(9) -0.0043(10)
C7 0.0377(11) 0.0201(9) 0.0343(11) 0.0032(8) 0.0033(9) -0.0010(9)
C10 0.0312(10) 0.0188(10) 0.0310(10) -0.0014(8) 0.0023(8) -0.0021(8)
C8 0.0483(14) 0.0246(11) 0.0515(14) 0.0036(10) -0.0019(12) 0.0063(11)
C4 0.0379(11) 0.0172(9) 0.0305(9) -0.0024(8) 0.0049(8) -0.0029(9)
C12 0.0462(13) 0.0323(12) 0.0353(12) -0.0003(9) -0.0038(10) 0.0099(11)

loop_
_atom_type_symbol
_atom_type_description
_atom_type_scat_dispersion_real
_atom_type_scat_dispersion_imag
_atom_type_scat_source
C C 0.0181 0.0091 'International Tables Vol C Tables 4.2.6.8 and 6.1.1.4'
H H 0.0000 0.0000 'International Tables Vol C Tables 4.2.6.8 and 6.1.1.4'
O O 0.0492 0.0322 'International Tables Vol C Tables 4.2.6.8 and 6.1.1.4'

loop_
_exptl_crystal_face_index_h
_exptl_crystal_face_index_k
_exptl_crystal_face_index_l
_exptl_crystal_face_perp_dist
_exptl_oxdiff_crystal_face_indexfrac_h
_exptl_oxdiff_crystal_face_indexfrac_k
_exptl_oxdiff_crystal_face_indexfrac_l
_exptl_oxdiff_crystal_face_x
_exptl_oxdiff_crystal_face_y
_exptl_oxdiff_crystal_face_z
0 1 1 0.0976 0.0012 0.9993 1.0010 -0.0257 -0.0907 0.1711
0 0 -1 0.0427 -0.0008 0.0003 -1.0012 -0.0606 0.0125 -0.0302
0 0 1 0.0427 0.0008 -0.0003 1.0012 0.0606 -0.0125 0.0302
1 0 0 0.2783 0.9989 -0.0012 -0.0063 -0.0146 0.2856 0.1506
0 -1 -1 0.0976 -0.0012 -0.9993 -1.0010 0.0257 0.0907 -0.1711
-1 0 0 0.3906 -0.9989 0.0012 0.0063 0.0146 -0.2856 -0.1506
-1 5 6 0.1140 -0.9990 5.0027 5.9779 -0.0559 -0.7538 0.7339

loop_
_geom_angle_atom_site_label_1
_geom_angle_atom_site_label_2
_geom_angle_atom_site_label_3
_geom_angle
C2 O1 C13 107.60(18)
C4 O3 C2 108.26(17)
C2 C11 H11 112.1
C10 C11 H11 112.1
C10 C11 C2 102.46(18)
C10 C11 C12 114.4(2)
C12 C11 H11 112.1
C12 C11 C2 102.87(18)
C7 C9 H9 120.0
C10 C9 H9 120.0
C10 C9 C7 120.1(2)
O1 C2 O3 110.5(2)
O1 C2 C11 108.11(19)
O1 C2 H2 110.2
O3 C2 C11 107.49(18)
O3 C2 H2 110.2
C11 C2 H2 110.2
C5 C6 H6 119.1
C7 C6 H6 119.1
C7 C6 C5 121.9(2)
O1 C13 H13A 110.8
O1 C13 H13B 110.8
O1 C13 C12 104.5(2)
H13A C13 H13B 108.9
C12 C13 H13A 110.8
C12 C13 H13B 110.8
C6 C5 H5 121.3
C4 C5 C6 117.4(2)
C4 C5 H5 121.3
C9 C7 C6 118.9(2)
C9 C7 C8 120.5(2)
C6 C7 C8 120.6(2)
C9 C10 C11 131.8(2)
C4 C10 C11 108.89(19)
C4 C10 C9 119.3(2)
C7 C8 H8A 109.5
C7 C8 H8B 109.5
C7 C8 H8C 109.5
H8A C8 H8B 109.5
H8A C8 H8C 109.5
H8B C8 H8C 109.5
O3 C4 C10 112.9(2)
C5 C4 O3 124.7(2)
C5 C4 C10 122.5(2)
C11 C12 H12A 111.3
C11 C12 H12B 111.3
C13 C12 C11 102.13(19)
C13 C12 H12A 111.3
C13 C12 H12B 111.3
H12A C12 H12B 109.2

loop_
_geom_bond_atom_site_label_1
_geom_bond_atom_site_label_2
_geom_bond_distance
O1 C2 1.397(3)
O1 C13 1.438(3)
O3 C2 1.445(3)
O3 C4 1.380(3)
C11 H11 1.0000
C11 C2 1.549(3)
C11 C10 1.497(3)
C11 C12 1.544(3)
C9 H9 0.9500
C9 C7 1.395(3)
C9 C10 1.390(3)
C2 H2 1.0000
C6 H6 0.9500
C6 C5 1.401(3)
C6 C7 1.396(3)
C13 H13A 0.9900
C13 H13B 0.9900
C13 C12 1.513(4)
C5 H5 0.9500
C5 C4 1.376(3)
C7 C8 1.514(3)
C10 C4 1.390(3)
C8 H8A 0.9800
C8 H8B 0.9800
C8 H8C 0.9800
C12 H12A 0.9900
C12 H12B 0.9900

loop_
_geom_torsion_atom_site_label_1
_geom_torsion_atom_site_label_2
_geom_torsion_atom_site_label_3
_geom_torsion_atom_site_label_4
_geom_torsion
O1 C13 C12 C11 -37.1(2)
C11 C10 C4 O3 0.0(3)
C11 C10 C4 C5 180.0(2)
C9 C10 C4 O3 -179.9(2)
C9 C10 C4 C5 0.1(3)
C2 O1 C13 C12 37.7(3)
C2 O3 C4 C5 178.5(2)
C2 O3 C4 C10 -1.5(3)
C2 C11 C10 C9 -178.8(2)
C2 C11 C10 C4 1.4(2)
C2 C11 C12 C13 23.2(2)
C6 C5 C4 O3 -179.8(2)
C6 C5 C4 C10 0.2(3)
C13 O1 C2 O3 95.3(2)
C13 O1 C2 C11 -22.1(3)
C5 C6 C7 C9 -0.1(4)
C5 C6 C7 C8 180.0(2)
C7 C9 C10 C11 179.8(2)
C7 C9 C10 C4 -0.4(3)
C7 C6 C5 C4 -0.2(4)
C10 C11 C2 O1 117.1(2)
C10 C11 C2 O3 -2.2(2)
C10 C11 C12 C13 -87.1(2)
C10 C9 C7 C6 0.4(3)
C10 C9 C7 C8 -179.7(2)
C4 O3 C2 O1 -115.5(2)
C4 O3 C2 C11 2.3(2)
C12 C11 C2 O1 -1.8(3)
C12 C11 C2 O3 -121.14(19)
C12 C11 C10 C9 -68.3(3)
C12 C11 C10 C4 111.9(2)

loop_
_twin_individual_id
_twin_individual_mass_fraction_refined
1 1.2(4)
2 -0.2(4)
